data_7025679
loop_
_publ_author_name
'Le Roux, Erwan'
'Michel, Olaf'
'Sommerfeldt, Hanne-Marthe'
'Liang, Yucang'
'Maichle-M\"ossmer, C\"acilia'
'T\"ornroos, Karl W'
'Anwander, Reiner'

_publ_section_title
;
 Grafting of peralkylated Ln(II)Al(III) heterobimetallic complexes onto
 periodic mesoporous silica KIT-6.
;
_journal_issue 36
_journal_name_full 'Dalton transactions (Cambridge, England : 2003)'
_journal_page_first 8552
_journal_page_last 8559
_journal_paper_doi 10.1039/c002734k
_journal_volume 39
_journal_year 2010
_chemical_formula_moiety 'C30 H72 Al2 O8 Si2 Yb'
_chemical_formula_sum 'C30 H72 Al2 O8 Si2 Yb'
_chemical_formula_weight 844.06
_chemical_name_systematic
;
?
;
_space_group_IT_number 2
_symmetry_cell_setting triclinic
_symmetry_space_group_name_Hall '-P 1'
_symmetry_space_group_name_H-M 'P -1'
_atom_sites_solution_hydrogens geom
_atom_sites_solution_primary direct
_atom_sites_solution_secondary difmap
_audit_creation_method SHELXL-97
_cell_angle_alpha 98.697(3)
_cell_angle_beta 91.808(3)
_cell_angle_gamma 109.5680(10)
_cell_formula_units_Z 2
_cell_length_a 9.8023(8)
_cell_length_b 10.2195(8)
_cell_length_c 23.429(5)
_cell_measurement_reflns_used 15748
_cell_measurement_temperature 100(2)
_cell_measurement_theta_max 30.46
_cell_measurement_theta_min 2.24
_cell_volume 2177.5(5)
_computing_cell_refinement
;
Bruker (2008). SAINT, version 6.45A, Bruker AXS Inc., Madison,
Wisconsin, USA.
;
_computing_data_collection
;
Bruker (1999). SMART, version 5.054, Bruker AXS Inc., Madison,
Wisconsin, USA.
;
_computing_data_reduction
;
Bruker (2004). SAINT, version 6.45a, Bruker AXS Inc., Madison,
Wisconsin, USA.
;
_computing_molecular_graphics
;
Brandenburg, K. (2007). DIAMOND. Version 3.1. Crystal Impact GbR, Bonn,
Germany.
;
_computing_publication_material
;
Bruker AXS (2003). SHELXTL. Version 6.14. Bruker AXS Inc., Madison,
Wisconsin, USA.
;
_computing_structure_refinement
;
Sheldrick, G. M. (2008). Acta Crystallographica, A64, 112-122.
;
_computing_structure_solution
;
Sheldrick, G. M. (2008). Acta Crystallographica, A64, 112-122.
;
_diffrn_ambient_temperature 100(2)
_diffrn_detector_area_resol_mean '48 \um'
_diffrn_measured_fraction_theta_full 0.961
_diffrn_measured_fraction_theta_max 0.961
_diffrn_measurement_device_type 'Bruker-AXS SMART 2K CCD'
_diffrn_measurement_method 'omega scans'
_diffrn_radiation_monochromator graphite
_diffrn_radiation_source 'normal-focus sealed tube'
_diffrn_radiation_type MoK\a
_diffrn_radiation_wavelength 0.71073
_diffrn_reflns_av_R_equivalents 0.0444
_diffrn_reflns_av_sigmaI/netI 0.0430
_diffrn_reflns_limit_h_max 13
_diffrn_reflns_limit_h_min -13
_diffrn_reflns_limit_k_max 14
_diffrn_reflns_limit_k_min -14
_diffrn_reflns_limit_l_max 32
_diffrn_reflns_limit_l_min -33
_diffrn_reflns_number 35952
_diffrn_reflns_theta_full 30.46
_diffrn_reflns_theta_max 30.46
_diffrn_reflns_theta_min 0.88
_exptl_absorpt_coefficient_mu 2.280
_exptl_absorpt_correction_T_max 0.6843
_exptl_absorpt_correction_T_min 0.3415
_exptl_absorpt_correction_type multi-scan
_exptl_absorpt_process_details
;
SADABS version 2008/1, G.M Sheldrick, University of
G\"ttingen, Germany, 2008.
;
_exptl_crystal_colour 'pale yellow'
_exptl_crystal_density_diffrn 1.287
_exptl_crystal_density_method 'not measured'
_exptl_crystal_description 'melted irregular prism'
_exptl_crystal_F_000 880
_exptl_crystal_size_max 0.60
_exptl_crystal_size_mid 0.38
_exptl_crystal_size_min 0.18
_refine_diff_density_max 8.992
_refine_diff_density_min -4.184
_refine_diff_density_rms 0.297
_refine_ls_extinction_method none
_refine_ls_goodness_of_fit_ref 1.150
_refine_ls_hydrogen_treatment constr
_refine_ls_matrix_type full
_refine_ls_number_parameters 412
_refine_ls_number_reflns 12736
_refine_ls_number_restraints 0
_refine_ls_restrained_S_all 1.150
_refine_ls_R_factor_all 0.0761
_refine_ls_R_factor_gt 0.0717
_refine_ls_shift/su_max 0.001
_refine_ls_shift/su_mean 0.000
_refine_ls_structure_factor_coef Fsqd
_refine_ls_weighting_details 'calc w=1/[\s^2^(Fo^2^)+(0.1181P)^2^+18.8668P] where P=(Fo^2^+2Fc^2^)/3'
_refine_ls_weighting_scheme calc
_refine_ls_wR_factor_gt 0.2082
_refine_ls_wR_factor_ref 0.2116
_reflns_number_gt 11741
_reflns_number_total 12736
_reflns_threshold_expression I>2\s(I)
_cod_data_source_file c002734k.txt
_cod_data_source_block Compound2c
_cod_database_code 7025679

loop_
_symmetry_equiv_pos_as_xyz
'x, y, z'
'-x, -y, -z'

loop_
_atom_site_label
_atom_site_type_symbol
_atom_site_fract_x
_atom_site_fract_y
_atom_site_fract_z
_atom_site_U_iso_or_equiv
_atom_site_adp_type
_atom_site_occupancy
_atom_site_symmetry_multiplicity
_atom_site_calc_flag
_atom_site_refinement_flags
Yb1 Yb -0.17033(3) 0.13374(3) -0.253715(11) 0.01880(10) Uani 1 1 d .
Si1 Si 0.08392(19) 0.27225(18) -0.15425(8) 0.0195(3) Uani 1 1 d .
Al1 Al -0.2656(2) 0.2323(2) -0.13000(9) 0.0217(4) Uani 1 1 d .
O1 O -0.0874(5) 0.2451(5) -0.1537(2) 0.0211(8) Uani 1 1 d .
C1 C -0.4062(8) 0.1143(8) -0.2005(3) 0.0284(13) Uani 1 1 d .
H1A H -0.5063 0.1016 -0.1915 0.043 Uiso 1 1 calc R
H1B H -0.3947 0.0220 -0.2097 0.043 Uiso 1 1 calc R
H1C H -0.3845 0.1631 -0.2338 0.043 Uiso 1 1 calc R
Si2 Si -0.32567(19) -0.14330(18) -0.34347(8) 0.0200(3) Uani 1 1 d .
Al2 Al -0.2773(2) 0.1755(2) -0.37838(9) 0.0235(4) Uani 1 1 d .
O2 O 0.0868(5) 0.2334(5) -0.2262(2) 0.0209(8) Uani 1 1 d .
C2 C -0.3114(8) 0.1199(8) -0.0672(3) 0.0277(13) Uani 1 1 d .
H2A H -0.2476 0.1718 -0.0321 0.042 Uiso 1 1 calc R
H2B H -0.2964 0.0299 -0.0790 0.042 Uiso 1 1 calc R
H2C H -0.4129 0.1021 -0.0591 0.042 Uiso 1 1 calc R
O3 O 0.1392(5) 0.1590(5) -0.1285(2) 0.0242(9) Uani 1 1 d .
C3 C -0.2859(9) 0.4213(8) -0.1180(4) 0.0319(15) Uani 1 1 d .
H3A H -0.2511 0.4686 -0.0780 0.048 Uiso 1 1 calc R
H3B H -0.3884 0.4108 -0.1253 0.048 Uiso 1 1 calc R
H3C H -0.2283 0.4778 -0.1449 0.048 Uiso 1 1 calc R
O4 O 0.1926(5) 0.4261(5) -0.1257(2) 0.0263(10) Uani 1 1 d .
C4 C 0.2076(7) 0.2222(7) -0.2606(3) 0.0223(11) Uani 1 1 d .
O5 O -0.2753(5) 0.0184(5) -0.3513(2) 0.0221(8) Uani 1 1 d .
C5 C 0.2114(8) 0.0736(7) -0.2632(3) 0.0285(13) Uani 1 1 d .
H5A H 0.1161 0.0048 -0.2787 0.043 Uiso 1 1 calc R
H5B H 0.2350 0.0596 -0.2241 0.043 Uiso 1 1 calc R
H5C H 0.2854 0.0608 -0.2884 0.043 Uiso 1 1 calc R
O6 O -0.2365(5) -0.1198(5) -0.27858(19) 0.0206(8) Uani 1 1 d .
C6 C 0.1691(9) 0.2483(9) -0.3202(3) 0.0312(14) Uani 1 1 d .
H6A H 0.1603 0.3419 -0.3167 0.047 Uiso 1 1 calc R
H6B H 0.0766 0.1764 -0.3369 0.047 Uiso 1 1 calc R
H6C H 0.2458 0.2436 -0.3454 0.047 Uiso 1 1 calc R
O7 O -0.4955(5) -0.2107(5) -0.3341(2) 0.0244(9) Uani 1 1 d .
C7 C 0.3517(7) 0.3341(8) -0.2340(4) 0.0303(14) Uani 1 1 d .
H7A H 0.3420 0.4274 -0.2291 0.045 Uiso 1 1 calc R
H7B H 0.4282 0.3317 -0.2596 0.045 Uiso 1 1 calc R
H7C H 0.3773 0.3148 -0.1961 0.045 Uiso 1 1 calc R
O8 O -0.2829(6) -0.2500(5) -0.3915(2) 0.0262(9) Uani 1 1 d .
C8 C 0.1950(7) 0.1527(8) -0.0715(3) 0.0256(12) Uani 1 1 d .
C9 C 0.0938(11) 0.1842(11) -0.0274(4) 0.0415(19) Uani 1 1 d .
H9A H 0.0913 0.2791 -0.0279 0.062 Uiso 1 1 calc R
H9B H 0.1295 0.1786 0.0114 0.062 Uiso 1 1 calc R
H9C H -0.0043 0.1150 -0.0374 0.062 Uiso 1 1 calc R
C10 C 0.3486(9) 0.2553(10) -0.0579(4) 0.0394(18) Uani 1 1 d .
H10A H 0.3485 0.3518 -0.0555 0.059 Uiso 1 1 calc R
H10B H 0.4084 0.2362 -0.0886 0.059 Uiso 1 1 calc R
H10C H 0.3888 0.2445 -0.0208 0.059 Uiso 1 1 calc R
C11 C 0.1906(11) 0.0002(9) -0.0748(4) 0.0388(18) Uani 1 1 d .
H11A H 0.0902 -0.0643 -0.0845 0.058 Uiso 1 1 calc R
H11B H 0.2273 -0.0118 -0.0373 0.058 Uiso 1 1 calc R
H11C H 0.2514 -0.0206 -0.1048 0.058 Uiso 1 1 calc R
C12 C 0.1891(8) 0.5680(7) -0.1164(3) 0.0284(13) Uani 1 1 d .
C13 C 0.1055(10) 0.5855(9) -0.0638(4) 0.0384(17) Uani 1 1 d .
H13A H 0.0087 0.5128 -0.0699 0.058 Uiso 1 1 calc R
H13B H 0.0958 0.6789 -0.0584 0.058 Uiso 1 1 calc R
H13C H 0.1581 0.5762 -0.0292 0.058 Uiso 1 1 calc R
C14 C 0.3485(10) 0.6651(9) -0.1044(5) 0.048(2) Uani 1 1 d .
H14A H 0.3997 0.6549 -0.1391 0.072 Uiso 1 1 calc R
H14B H 0.3945 0.6393 -0.0722 0.072 Uiso 1 1 calc R
H14C H 0.3530 0.7631 -0.0941 0.072 Uiso 1 1 calc R
C15 C 0.1174(11) 0.5935(9) -0.1694(4) 0.0379(17) Uani 1 1 d .
H15A H 0.0155 0.5315 -0.1754 0.057 Uiso 1 1 calc R
H15B H 0.1678 0.5735 -0.2034 0.057 Uiso 1 1 calc R
H15C H 0.1225 0.6920 -0.1640 0.057 Uiso 1 1 calc R
C16 C -0.1858(9) 0.3334(8) -0.3086(3) 0.0311(14) Uani 1 1 d .
H16A H -0.0889 0.3338 -0.2967 0.047 Uiso 1 1 calc R
H16B H -0.2471 0.3173 -0.2763 0.047 Uiso 1 1 calc R
H16C H -0.1777 0.4245 -0.3194 0.047 Uiso 1 1 calc R
C17 C -0.1461(10) 0.2127(10) -0.4412(4) 0.0360(17) Uani 1 1 d .
H17A H -0.1932 0.1478 -0.4770 0.054 Uiso 1 1 calc R
H17B H -0.0553 0.1986 -0.4302 0.054 Uiso 1 1 calc R
H17C H -0.1249 0.3101 -0.4473 0.054 Uiso 1 1 calc R
C18 C -0.4765(10) 0.1717(10) -0.3960(4) 0.0404(18) Uani 1 1 d .
H18A H -0.5164 0.1118 -0.4336 0.061 Uiso 1 1 calc R
H18B H -0.4749 0.2676 -0.3973 0.061 Uiso 1 1 calc R
H18C H -0.5374 0.1337 -0.3658 0.061 Uiso 1 1 calc R
C19 C -0.2258(8) -0.2232(7) -0.2429(3) 0.0258(13) Uani 1 1 d .
C20 C -0.1673(16) -0.1406(11) -0.1835(4) 0.056(3) Uani 1 1 d .
H20A H -0.2411 -0.1064 -0.1659 0.084 Uiso 1 1 calc R
H20B H -0.0801 -0.0602 -0.1863 0.084 Uiso 1 1 calc R
H20C H -0.1425 -0.2012 -0.1594 0.084 Uiso 1 1 calc R
C21 C -0.1110(14) -0.2840(12) -0.2669(5) 0.052(3) Uani 1 1 d .
H21A H -0.0162 -0.2084 -0.2629 0.079 Uiso 1 1 calc R
H21B H -0.1388 -0.3253 -0.3079 0.079 Uiso 1 1 calc R
H21C H -0.1050 -0.3569 -0.2452 0.079 Uiso 1 1 calc R
C22 C -0.3717(13) -0.3333(17) -0.2434(7) 0.087(6) Uani 1 1 d .
H22A H -0.4451 -0.2881 -0.2376 0.131 Uiso 1 1 calc R
H22B H -0.3703 -0.3869 -0.2122 0.131 Uiso 1 1 calc R
H22C H -0.3954 -0.3973 -0.2808 0.131 Uiso 1 1 calc R
C23 C -0.6257(8) -0.2993(8) -0.3714(3) 0.0280(13) Uani 1 1 d .
C24 C -0.6157(10) -0.4457(9) -0.3915(4) 0.0384(17) Uani 1 1 d .
H24A H -0.5347 -0.4372 -0.4158 0.058 Uiso 1 1 calc R
H24B H -0.7066 -0.5074 -0.4139 0.058 Uiso 1 1 calc R
H24C H -0.5996 -0.4860 -0.3576 0.058 Uiso 1 1 calc R
C25 C -0.6408(12) -0.2300(12) -0.4227(5) 0.053(3) Uani 1 1 d .
H25A H -0.5576 -0.2224 -0.4458 0.079 Uiso 1 1 calc R
H25B H -0.6437 -0.1356 -0.4089 0.079 Uiso 1 1 calc R
H25C H -0.7308 -0.2870 -0.4468 0.079 Uiso 1 1 calc R
C26 C -0.7506(9) -0.3099(11) -0.3339(5) 0.046(2) Uani 1 1 d .
H26A H -0.7539 -0.2155 -0.3205 0.070 Uiso 1 1 calc R
H26B H -0.7365 -0.3523 -0.3003 0.070 Uiso 1 1 calc R
H26C H -0.8421 -0.3689 -0.3565 0.070 Uiso 1 1 calc R
C27 C -0.1810(8) -0.2404(7) -0.4352(3) 0.0267(13) Uani 1 1 d .
C28 C -0.0366(9) -0.1283(9) -0.4129(4) 0.0338(15) Uani 1 1 d .
H28A H -0.0008 -0.1484 -0.3768 0.051 Uiso 1 1 calc R
H28B H -0.0486 -0.0360 -0.4054 0.051 Uiso 1 1 calc R
H28C H 0.0334 -0.1277 -0.4419 0.051 Uiso 1 1 calc R
C29 C -0.1655(10) -0.3851(9) -0.4483(4) 0.0376(17) Uani 1 1 d .
H29A H -0.1258 -0.4059 -0.4132 0.056 Uiso 1 1 calc R
H29B H -0.0998 -0.3859 -0.4789 0.056 Uiso 1 1 calc R
H29C H -0.2611 -0.4567 -0.4612 0.056 Uiso 1 1 calc R
C30 C -0.2471(10) -0.2074(10) -0.4888(3) 0.0366(17) Uani 1 1 d .
H30A H -0.2632 -0.1174 -0.4789 0.055 Uiso 1 1 calc R
H30B H -0.3400 -0.2825 -0.5025 0.055 Uiso 1 1 calc R
H30C H -0.1805 -0.2012 -0.5194 0.055 Uiso 1 1 calc R

loop_
_atom_site_aniso_label
_atom_site_aniso_U_11
_atom_site_aniso_U_22
_atom_site_aniso_U_33
_atom_site_aniso_U_23
_atom_site_aniso_U_13
_atom_site_aniso_U_12
Yb1 0.01823(14) 0.01500(13) 0.01766(14) -0.00041(8) -0.00330(8) 0.00038(9)
Si1 0.0181(7) 0.0145(7) 0.0212(8) 0.0001(6) -0.0029(6) 0.0012(6)
Al1 0.0203(8) 0.0213(9) 0.0204(8) -0.0001(7) -0.0017(7) 0.0049(7)
O1 0.0185(19) 0.019(2) 0.022(2) 0.0014(16) -0.0006(16) 0.0027(16)
C1 0.024(3) 0.034(4) 0.023(3) -0.003(3) -0.004(2) 0.008(3)
Si2 0.0209(7) 0.0155(7) 0.0183(7) -0.0010(6) -0.0041(6) 0.0014(6)
Al2 0.0267(9) 0.0236(9) 0.0210(9) 0.0049(7) 0.0000(7) 0.0093(8)
O2 0.022(2) 0.0181(19) 0.020(2) 0.0014(16) 0.0014(16) 0.0041(17)
C2 0.027(3) 0.030(3) 0.025(3) 0.007(3) 0.003(2) 0.007(3)
O3 0.025(2) 0.021(2) 0.025(2) 0.0035(17) -0.0040(18) 0.0052(18)
C3 0.030(3) 0.027(3) 0.038(4) 0.003(3) 0.002(3) 0.011(3)
O4 0.023(2) 0.016(2) 0.033(3) -0.0030(18) -0.0081(19) 0.0013(17)
C4 0.018(3) 0.018(3) 0.025(3) -0.001(2) -0.002(2) 0.000(2)
O5 0.026(2) 0.020(2) 0.019(2) 0.0044(16) -0.0015(16) 0.0068(18)
C5 0.025(3) 0.018(3) 0.036(4) -0.001(3) -0.001(3) 0.002(2)
O6 0.022(2) 0.0168(19) 0.0178(19) 0.0031(15) -0.0039(16) 0.0004(16)
C6 0.033(4) 0.034(4) 0.025(3) 0.006(3) 0.004(3) 0.009(3)
O7 0.022(2) 0.022(2) 0.022(2) 0.0001(17) -0.0034(17) 0.0009(18)
C7 0.016(3) 0.025(3) 0.039(4) 0.000(3) -0.002(2) -0.005(2)
O8 0.028(2) 0.021(2) 0.024(2) -0.0032(17) -0.0001(18) 0.0040(19)
C8 0.022(3) 0.030(3) 0.023(3) 0.005(2) -0.003(2) 0.007(3)
C9 0.042(4) 0.058(6) 0.031(4) 0.014(4) 0.010(3) 0.023(4)
C10 0.025(3) 0.047(5) 0.040(4) 0.010(4) -0.010(3) 0.005(3)
C11 0.048(5) 0.035(4) 0.036(4) 0.011(3) -0.006(3) 0.016(4)
C12 0.027(3) 0.016(3) 0.034(3) -0.005(2) -0.008(3) 0.001(2)
C13 0.044(4) 0.033(4) 0.033(4) -0.005(3) 0.001(3) 0.011(3)
C14 0.032(4) 0.023(4) 0.072(7) -0.012(4) -0.007(4) -0.002(3)
C15 0.051(5) 0.024(3) 0.037(4) 0.005(3) -0.005(3) 0.011(3)
C16 0.039(4) 0.023(3) 0.030(3) 0.003(3) -0.004(3) 0.010(3)
C17 0.043(4) 0.043(4) 0.029(3) 0.017(3) 0.009(3) 0.018(4)
C18 0.037(4) 0.040(4) 0.050(5) 0.014(4) 0.000(4) 0.018(4)
C19 0.028(3) 0.017(3) 0.024(3) 0.006(2) -0.007(2) -0.004(2)
C20 0.100(9) 0.037(5) 0.028(4) -0.001(3) -0.022(5) 0.027(6)
C21 0.066(7) 0.043(5) 0.059(6) 0.016(5) 0.003(5) 0.031(5)
C22 0.047(6) 0.096(10) 0.095(10) 0.078(9) -0.030(6) -0.029(6)
C23 0.020(3) 0.025(3) 0.029(3) -0.001(3) -0.009(2) -0.002(2)
C24 0.035(4) 0.025(3) 0.041(4) -0.007(3) -0.006(3) -0.002(3)
C25 0.047(5) 0.049(5) 0.049(5) 0.016(4) -0.025(4) -0.001(4)
C26 0.025(4) 0.042(5) 0.056(6) -0.007(4) -0.001(4) -0.002(3)
C27 0.031(3) 0.023(3) 0.021(3) -0.004(2) -0.003(2) 0.007(3)
C28 0.031(4) 0.034(4) 0.030(3) -0.004(3) 0.002(3) 0.005(3)
C29 0.045(4) 0.031(4) 0.034(4) -0.008(3) -0.002(3) 0.017(3)
C30 0.044(4) 0.039(4) 0.026(3) 0.000(3) -0.003(3) 0.016(4)

loop_
_atom_type_symbol
_atom_type_description
_atom_type_scat_dispersion_real
_atom_type_scat_dispersion_imag
_atom_type_scat_source
C C 0.0033 0.0016 'International Tables Vol C Tables 4.2.6.8 and 6.1.1.4'
H H 0.0000 0.0000 'International Tables Vol C Tables 4.2.6.8 and 6.1.1.4'
O O 0.0106 0.0060 'International Tables Vol C Tables 4.2.6.8 and 6.1.1.4'
Al Al 0.0645 0.0514 'International Tables Vol C Tables 4.2.6.8 and 6.1.1.4'
Si Si 0.0817 0.0704 'International Tables Vol C Tables 4.2.6.8 and 6.1.1.4'
Yb Yb -0.3850 5.5486 'International Tables Vol C Tables 4.2.6.8 and 6.1.1.4'

loop_
_geom_angle_atom_site_label_1
_geom_angle_atom_site_label_2
_geom_angle_atom_site_label_3
_geom_angle
O2 Yb1 O6 108.42(15)
O2 Yb1 O5 123.81(16)
O6 Yb1 O5 61.15(15)
O2 Yb1 O1 61.31(15)
O6 Yb1 O1 118.48(15)
O5 Yb1 O1 174.87(15)
O2 Yb1 Si2 125.33(11)
O6 Yb1 Si2 31.78(11)
O5 Yb1 Si2 30.06(11)
O1 Yb1 Si2 148.47(12)
O2 Yb1 Si1 31.68(11)
O6 Yb1 Si1 113.49(11)
O5 Yb1 Si1 154.94(12)
O1 Yb1 Si1 30.14(11)
Si2 Yb1 Si1 142.93(5)
O2 Yb1 Al1 95.59(11)
O6 Yb1 Al1 112.95(12)
O5 Yb1 Al1 140.45(12)
O1 Yb1 Al1 34.44(11)
Si2 Yb1 Al1 128.59(5)
Si1 Yb1 Al1 64.57(5)
O2 Yb1 Al2 116.38(12)
O6 Yb1 Al2 95.36(11)
O5 Yb1 Al2 34.22(12)
O1 Yb1 Al2 145.52(12)
Si2 Yb1 Al2 63.93(5)
Si1 Yb1 Al2 141.36(5)
Al1 Yb1 Al2 127.94(5)
O4 Si1 O1 117.1(3)
O4 Si1 O3 107.3(3)
O1 Si1 O3 115.6(3)
O4 Si1 O2 114.1(3)
O1 Si1 O2 97.2(2)
O3 Si1 O2 104.7(3)
O4 Si1 Yb1 138.7(2)
O1 Si1 Yb1 49.33(17)
O3 Si1 Yb1 113.37(19)
O2 Si1 Yb1 48.88(17)
O1 Al1 C2 110.8(3)
O1 Al1 C3 110.0(3)
C2 Al1 C3 118.5(3)
O1 Al1 C1 103.7(3)
C2 Al1 C1 106.0(3)
C3 Al1 C1 106.7(3)
O1 Al1 Yb1 49.08(16)
C2 Al1 Yb1 125.7(2)
C3 Al1 Yb1 115.7(3)
C1 Al1 Yb1 55.0(2)
Si1 O1 Al1 162.9(3)
Si1 O1 Yb1 100.5(2)
Al1 O1 Yb1 96.5(2)
Al1 C1 H1A 109.5
Al1 C1 H1B 109.5
H1A C1 H1B 109.5
Al1 C1 H1C 109.5
H1A C1 H1C 109.5
H1B C1 H1C 109.5
O5 Si2 O7 114.1(3)
O5 Si2 O8 117.0(3)
O7 Si2 O8 109.1(3)
O5 Si2 O6 97.9(2)
O7 Si2 O6 105.7(3)
O8 Si2 O6 112.2(3)
O5 Si2 Yb1 49.52(17)
O7 Si2 Yb1 111.67(19)
O8 Si2 Yb1 138.7(2)
O6 Si2 Yb1 49.69(16)
O5 Al2 C18 112.0(3)
O5 Al2 C17 110.3(3)
C18 Al2 C17 116.0(4)
O5 Al2 C16 103.0(3)
C18 Al2 C16 107.2(4)
C17 Al2 C16 107.3(4)
O5 Al2 Yb1 48.71(16)
C18 Al2 Yb1 121.7(3)
C17 Al2 Yb1 122.3(3)
C16 Al2 Yb1 54.3(2)
C4 O2 Si1 129.6(4)
C4 O2 Yb1 128.6(4)
Si1 O2 Yb1 99.4(2)
Al1 C2 H2A 109.5
Al1 C2 H2B 109.5
H2A C2 H2B 109.5
Al1 C2 H2C 109.5
H2A C2 H2C 109.5
H2B C2 H2C 109.5
C8 O3 Si1 133.4(5)
Al1 C3 H3A 109.5
Al1 C3 H3B 109.5
H3A C3 H3B 109.5
Al1 C3 H3C 109.5
H3A C3 H3C 109.5
H3B C3 H3C 109.5
C12 O4 Si1 136.6(4)
O2 C4 C6 104.9(5)
O2 C4 C5 107.8(5)
C6 C4 C5 111.4(6)
O2 C4 C7 110.8(5)
C6 C4 C7 110.0(6)
C5 C4 C7 111.7(6)
Si2 O5 Al2 159.1(3)
Si2 O5 Yb1 100.4(2)
Al2 O5 Yb1 97.1(2)
C4 C5 H5A 109.5
C4 C5 H5B 109.5
H5A C5 H5B 109.5
C4 C5 H5C 109.5
H5A C5 H5C 109.5
H5B C5 H5C 109.5
C19 O6 Si2 130.4(4)
C19 O6 Yb1 130.2(4)
Si2 O6 Yb1 98.5(2)
C4 C6 H6A 109.5
C4 C6 H6B 109.5
H6A C6 H6B 109.5
C4 C6 H6C 109.5
H6A C6 H6C 109.5
H6B C6 H6C 109.5
C23 O7 Si2 134.9(5)
C4 C7 H7A 109.5
C4 C7 H7B 109.5
H7A C7 H7B 109.5
C4 C7 H7C 109.5
H7A C7 H7C 109.5
H7B C7 H7C 109.5
C27 O8 Si2 137.3(5)
O3 C8 C10 109.9(6)
O3 C8 C9 108.7(6)
C10 C8 C9 111.9(7)
O3 C8 C11 105.0(6)
C10 C8 C11 111.0(7)
C9 C8 C11 110.1(7)
C8 C9 H9A 109.5
C8 C9 H9B 109.5
H9A C9 H9B 109.5
C8 C9 H9C 109.5
H9A C9 H9C 109.5
H9B C9 H9C 109.5
C8 C10 H10A 109.5
C8 C10 H10B 109.5
H10A C10 H10B 109.5
C8 C10 H10C 109.5
H10A C10 H10C 109.5
H10B C10 H10C 109.5
C8 C11 H11A 109.5
C8 C11 H11B 109.5
H11A C11 H11B 109.5
C8 C11 H11C 109.5
H11A C11 H11C 109.5
H11B C11 H11C 109.5
O4 C12 C15 109.9(6)
O4 C12 C13 108.2(6)
C15 C12 C13 110.8(7)
O4 C12 C14 105.5(6)
C15 C12 C14 111.5(8)
C13 C12 C14 110.6(7)
C12 C13 H13A 109.5
C12 C13 H13B 109.5
H13A C13 H13B 109.5
C12 C13 H13C 109.5
H13A C13 H13C 109.5
H13B C13 H13C 109.5
C12 C14 H14A 109.5
C12 C14 H14B 109.5
H14A C14 H14B 109.5
C12 C14 H14C 109.5
H14A C14 H14C 109.5
H14B C14 H14C 109.5
C12 C15 H15A 109.5
C12 C15 H15B 109.5
H15A C15 H15B 109.5
C12 C15 H15C 109.5
H15A C15 H15C 109.5
H15B C15 H15C 109.5
Al2 C16 H16A 109.5
Al2 C16 H16B 109.5
H16A C16 H16B 109.5
Al2 C16 H16C 109.5
H16A C16 H16C 109.5
H16B C16 H16C 109.5
Al2 C17 H17A 109.5
Al2 C17 H17B 109.5
H17A C17 H17B 109.5
Al2 C17 H17C 109.5
H17A C17 H17C 109.5
H17B C17 H17C 109.5
Al2 C18 H18A 109.5
Al2 C18 H18B 109.5
H18A C18 H18B 109.5
Al2 C18 H18C 109.5
H18A C18 H18C 109.5
H18B C18 H18C 109.5
O6 C19 C22 109.7(6)
O6 C19 C20 105.8(6)
C22 C19 C20 112.7(10)
O6 C19 C21 107.6(6)
C22 C19 C21 113.0(10)
C20 C19 C21 107.6(8)
C19 C20 H20A 109.5
C19 C20 H20B 109.5
H20A C20 H20B 109.5
C19 C20 H20C 109.5
H20A C20 H20C 109.5
H20B C20 H20C 109.5
C19 C21 H21A 109.5
C19 C21 H21B 109.5
H21A C21 H21B 109.5
C19 C21 H21C 109.5
H21A C21 H21C 109.5
H21B C21 H21C 109.5
C19 C22 H22A 109.5
C19 C22 H22B 109.5
H22A C22 H22B 109.5
C19 C22 H22C 109.5
H22A C22 H22C 109.5
H22B C22 H22C 109.5
O7 C23 C25 109.4(6)
O7 C23 C26 105.3(6)
C25 C23 C26 111.1(8)
O7 C23 C24 109.6(6)
C25 C23 C24 110.8(8)
C26 C23 C24 110.4(7)
C23 C24 H24A 109.5
C23 C24 H24B 109.5
H24A C24 H24B 109.5
C23 C24 H24C 109.5
H24A C24 H24C 109.5
H24B C24 H24C 109.5
C23 C25 H25A 109.5
C23 C25 H25B 109.5
H25A C25 H25B 109.5
C23 C25 H25C 109.5
H25A C25 H25C 109.5
H25B C25 H25C 109.5
C23 C26 H26A 109.5
C23 C26 H26B 109.5
H26A C26 H26B 109.5
C23 C26 H26C 109.5
H26A C26 H26C 109.5
H26B C26 H26C 109.5
O8 C27 C28 110.4(6)
O8 C27 C29 105.8(6)
C28 C27 C29 110.8(7)
O8 C27 C30 107.7(6)
C28 C27 C30 111.4(7)
C29 C27 C30 110.5(6)
C27 C28 H28A 109.5
C27 C28 H28B 109.5
H28A C28 H28B 109.5
C27 C28 H28C 109.5
H28A C28 H28C 109.5
H28B C28 H28C 109.5
C27 C29 H29A 109.5
C27 C29 H29B 109.5
H29A C29 H29B 109.5
C27 C29 H29C 109.5
H29A C29 H29C 109.5
H29B C29 H29C 109.5
C27 C30 H30A 109.5
C27 C30 H30B 109.5
H30A C30 H30B 109.5
C27 C30 H30C 109.5
H30A C30 H30C 109.5
H30B C30 H30C 109.5

loop_
_geom_bond_atom_site_label_1
_geom_bond_atom_site_label_2
_geom_bond_distance
Yb1 O2 2.405(5)
Yb1 O6 2.422(5)
Yb1 O5 2.429(5)
Yb1 O1 2.430(5)
Yb1 Si2 3.1410(17)
Yb1 Si1 3.1494(18)
Yb1 Al1 3.195(2)
Yb1 Al2 3.209(2)
Si1 O4 1.603(5)
Si1 O1 1.608(5)
Si1 O3 1.615(5)
Si1 O2 1.677(5)
Al1 O1 1.818(5)
Al1 C2 1.974(7)
Al1 C3 1.987(8)
Al1 C1 2.054(7)
C1 H1A 0.9800
C1 H1B 0.9800
C1 H1C 0.9800
Si2 O5 1.600(5)
Si2 O7 1.610(5)
Si2 O8 1.611(5)
Si2 O6 1.673(5)
Al2 O5 1.818(5)
Al2 C18 1.970(9)
Al2 C17 1.980(8)
Al2 C16 2.056(8)
O2 C4 1.478(8)
C2 H2A 0.9800
C2 H2B 0.9800
C2 H2C 0.9800
O3 C8 1.447(8)
C3 H3A 0.9800
C3 H3B 0.9800
C3 H3C 0.9800
O4 C12 1.445(8)
C4 C6 1.520(10)
C4 C5 1.524(9)
C4 C7 1.529(9)
C5 H5A 0.9800
C5 H5B 0.9800
C5 H5C 0.9800
O6 C19 1.471(8)
C6 H6A 0.9800
C6 H6B 0.9800
C6 H6C 0.9800
O7 C23 1.459(8)
C7 H7A 0.9800
C7 H7B 0.9800
C7 H7C 0.9800
O8 C27 1.445(9)
C8 C10 1.510(11)
C8 C9 1.527(11)
C8 C11 1.535(11)
C9 H9A 0.9800
C9 H9B 0.9800
C9 H9C 0.9800
C10 H10A 0.9800
C10 H10B 0.9800
C10 H10C 0.9800
C11 H11A 0.9800
C11 H11B 0.9800
C11 H11C 0.9800
C12 C15 1.507(11)
C12 C13 1.523(12)
C12 C14 1.535(11)
C13 H13A 0.9800
C13 H13B 0.9800
C13 H13C 0.9800
C14 H14A 0.9800
C14 H14B 0.9800
C14 H14C 0.9800
C15 H15A 0.9800
C15 H15B 0.9800
C15 H15C 0.9800
C16 H16A 0.9800
C16 H16B 0.9800
C16 H16C 0.9800
C17 H17A 0.9800
C17 H17B 0.9800
C17 H17C 0.9800
C18 H18A 0.9800
C18 H18B 0.9800
C18 H18C 0.9800
C19 C22 1.493(12)
C19 C20 1.500(11)
C19 C21 1.540(13)
C20 H20A 0.9800
C20 H20B 0.9800
C20 H20C 0.9800
C21 H21A 0.9800
C21 H21B 0.9800
C21 H21C 0.9800
C22 H22A 0.9800
C22 H22B 0.9800
C22 H22C 0.9800
C23 C25 1.512(12)
C23 C26 1.513(12)
C23 C24 1.536(11)
C24 H24A 0.9800
C24 H24B 0.9800
C24 H24C 0.9800
C25 H25A 0.9800
C25 H25B 0.9800
C25 H25C 0.9800
C26 H26A 0.9800
C26 H26B 0.9800
C26 H26C 0.9800
C27 C28 1.508(11)
C27 C29 1.523(10)
C27 C30 1.527(11)
C28 H28A 0.9800
C28 H28B 0.9800
C28 H28C 0.9800
C29 H29A 0.9800
C29 H29B 0.9800
C29 H29C 0.9800
C30 H30A 0.9800
C30 H30B 0.9800
C30 H30C 0.9800

loop_
_geom_torsion_atom_site_label_1
_geom_torsion_atom_site_label_2
_geom_torsion_atom_site_label_3
_geom_torsion_atom_site_label_4
_geom_torsion
O2 Yb1 Si1 O4 80.0(4)
O6 Yb1 Si1 O4 167.3(3)
O5 Yb1 Si1 O4 95.5(4)
O1 Yb1 Si1 O4 -86.0(4)
Si2 Yb1 Si1 O4 151.5(3)
Al1 Yb1 Si1 O4 -87.4(3)
Al2 Yb1 Si1 O4 32.3(3)
O2 Yb1 Si1 O1 166.1(3)
O6 Yb1 Si1 O1 -106.7(3)
O5 Yb1 Si1 O1 -178.5(3)
Si2 Yb1 Si1 O1 -122.4(2)
Al1 Yb1 Si1 O1 -1.4(2)
Al2 Yb1 Si1 O1 118.3(2)
O2 Yb1 Si1 O3 -89.5(3)
O6 Yb1 Si1 O3 -2.2(3)
O5 Yb1 Si1 O3 -74.0(3)
O1 Yb1 Si1 O3 104.4(3)
Si2 Yb1 Si1 O3 -18.0(2)
Al1 Yb1 Si1 O3 103.1(2)
Al2 Yb1 Si1 O3 -137.2(2)
O6 Yb1 Si1 O2 87.2(2)
O5 Yb1 Si1 O2 15.4(4)
O1 Yb1 Si1 O2 -166.1(3)
Si2 Yb1 Si1 O2 71.5(2)
Al1 Yb1 Si1 O2 -167.5(2)
Al2 Yb1 Si1 O2 -47.8(2)
O2 Yb1 Al1 O1 -5.4(2)
O6 Yb1 Al1 O1 107.3(2)
O5 Yb1 Al1 O1 179.3(2)
Si2 Yb1 Al1 O1 139.9(2)
Si1 Yb1 Al1 O1 1.2(2)
Al2 Yb1 Al1 O1 -135.3(2)
O2 Yb1 Al1 C2 -92.8(3)
O6 Yb1 Al1 C2 20.0(3)
O5 Yb1 Al1 C2 91.9(3)
O1 Yb1 Al1 C2 -87.4(3)
Si2 Yb1 Al1 C2 52.5(3)
Si1 Yb1 Al1 C2 -86.2(3)
Al2 Yb1 Al1 C2 137.3(3)
O2 Yb1 Al1 C3 89.5(3)
O6 Yb1 Al1 C3 -157.8(3)
O5 Yb1 Al1 C3 -85.8(3)
O1 Yb1 Al1 C3 94.9(3)
Si2 Yb1 Al1 C3 -125.2(3)
Si1 Yb1 Al1 C3 96.1(3)
Al2 Yb1 Al1 C3 -40.5(3)
O2 Yb1 Al1 C1 -177.5(3)
O6 Yb1 Al1 C1 -64.8(3)
O5 Yb1 Al1 C1 7.1(3)
O1 Yb1 Al1 C1 -172.2(4)
Si2 Yb1 Al1 C1 -32.3(3)
Si1 Yb1 Al1 C1 -171.0(3)
Al2 Yb1 Al1 C1 52.5(3)
O4 Si1 O1 Al1 -55.0(12)
O3 Si1 O1 Al1 73.0(11)
O2 Si1 O1 Al1 -176.8(11)
Yb1 Si1 O1 Al1 172.6(12)
O4 Si1 O1 Yb1 132.3(3)
O3 Si1 O1 Yb1 -99.7(3)
O2 Si1 O1 Yb1 10.5(2)
C2 Al1 O1 Si1 -52.8(11)
C3 Al1 O1 Si1 80.1(11)
C1 Al1 O1 Si1 -166.1(11)
Yb1 Al1 O1 Si1 -172.7(12)
C2 Al1 O1 Yb1 119.9(3)
C3 Al1 O1 Yb1 -107.2(3)
C1 Al1 O1 Yb1 6.6(3)
O2 Yb1 O1 Si1 -8.27(19)
O6 Yb1 O1 Si1 88.2(2)
O5 Yb1 O1 Si1 172.7(15)
Si2 Yb1 O1 Si1 103.4(2)
Al1 Yb1 O1 Si1 177.8(4)
Al2 Yb1 O1 Si1 -103.9(2)
O2 Yb1 O1 Al1 173.9(3)
O6 Yb1 O1 Al1 -89.6(2)
O5 Yb1 O1 Al1 -5.1(17)
Si2 Yb1 O1 Al1 -74.5(3)
Si1 Yb1 O1 Al1 -177.8(4)
Al2 Yb1 O1 Al1 78.3(3)
O2 Yb1 Si2 O5 -97.9(3)
O6 Yb1 Si2 O5 -163.7(3)
O1 Yb1 Si2 O5 170.4(3)
Si1 Yb1 Si2 O5 -135.5(2)
Al1 Yb1 Si2 O5 126.2(2)
Al2 Yb1 Si2 O5 7.2(2)
O2 Yb1 Si2 O7 158.4(2)
O6 Yb1 Si2 O7 92.5(3)
O5 Yb1 Si2 O7 -103.8(3)
O1 Yb1 Si2 O7 66.6(3)
Si1 Yb1 Si2 O7 120.7(2)
Al1 Yb1 Si2 O7 22.4(2)
Al2 Yb1 Si2 O7 -96.6(2)
O2 Yb1 Si2 O8 -11.7(4)
O6 Yb1 Si2 O8 -77.6(4)
O5 Yb1 Si2 O8 86.2(4)
O1 Yb1 Si2 O8 -103.5(4)
Si1 Yb1 Si2 O8 -49.3(3)
Al1 Yb1 Si2 O8 -147.6(3)
Al2 Yb1 Si2 O8 93.3(3)
O2 Yb1 Si2 O6 65.9(3)
O5 Yb1 Si2 O6 163.7(3)
O1 Yb1 Si2 O6 -25.9(3)
Si1 Yb1 Si2 O6 28.2(2)
Al1 Yb1 Si2 O6 -70.1(2)
Al2 Yb1 Si2 O6 170.9(2)
O2 Yb1 Al2 O5 112.0(2)
O6 Yb1 Al2 O5 -1.6(2)
O1 Yb1 Al2 O5 -170.9(3)
Si2 Yb1 Al2 O5 -6.4(2)
Si1 Yb1 Al2 O5 137.8(2)
Al1 Yb1 Al2 O5 -126.3(2)
O2 Yb1 Al2 C18 -155.4(4)
O6 Yb1 Al2 C18 91.0(4)
O5 Yb1 Al2 C18 92.6(4)
O1 Yb1 Al2 C18 -78.3(4)
Si2 Yb1 Al2 C18 86.2(4)
Si1 Yb1 Al2 C18 -129.7(3)
Al1 Yb1 Al2 C18 -33.7(4)
O2 Yb1 Al2 C17 22.6(4)
O6 Yb1 Al2 C17 -91.1(4)
O5 Yb1 Al2 C17 -89.5(4)
O1 Yb1 Al2 C17 99.6(4)
Si2 Yb1 Al2 C17 -95.9(3)
Si1 Yb1 Al2 C17 48.3(4)
Al1 Yb1 Al2 C17 144.2(3)
O2 Yb1 Al2 C16 -66.2(3)
O6 Yb1 Al2 C16 -179.8(3)
O5 Yb1 Al2 C16 -178.2(4)
O1 Yb1 Al2 C16 10.8(4)
Si2 Yb1 Al2 C16 175.4(3)
Si1 Yb1 Al2 C16 -40.5(3)
Al1 Yb1 Al2 C16 55.4(3)
O4 Si1 O2 C4 62.0(6)
O1 Si1 O2 C4 -174.0(5)
O3 Si1 O2 C4 -55.1(5)
Yb1 Si1 O2 C4 -163.4(6)
O4 Si1 O2 Yb1 -134.6(2)
O1 Si1 O2 Yb1 -10.6(2)
O3 Si1 O2 Yb1 108.3(2)
O6 Yb1 O2 C4 58.6(5)
O5 Yb1 O2 C4 -8.5(5)
O1 Yb1 O2 C4 171.6(5)
Si2 Yb1 O2 C4 28.1(5)
Si1 Yb1 O2 C4 163.7(6)
Al1 Yb1 O2 C4 175.0(5)
Al2 Yb1 O2 C4 -47.4(5)
O6 Yb1 O2 Si1 -105.1(2)
O5 Yb1 O2 Si1 -172.20(18)
O1 Yb1 O2 Si1 7.91(18)
Si2 Yb1 O2 Si1 -135.52(15)
Al1 Yb1 O2 Si1 11.4(2)
Al2 Yb1 O2 Si1 148.94(15)
O4 Si1 O3 C8 40.8(7)
O1 Si1 O3 C8 -91.8(6)
O2 Si1 O3 C8 162.5(6)
Yb1 Si1 O3 C8 -146.4(5)
O1 Si1 O4 C12 -27.8(8)
O3 Si1 O4 C12 -159.7(7)
O2 Si1 O4 C12 84.8(8)
Yb1 Si1 O4 C12 30.4(9)
Si1 O2 C4 C6 -156.1(5)
Yb1 O2 C4 C6 45.0(7)
Si1 O2 C4 C5 85.1(6)
Yb1 O2 C4 C5 -73.8(6)
Si1 O2 C4 C7 -37.5(8)
Yb1 O2 C4 C7 163.7(4)
O7 Si2 O5 Al2 -47.7(10)
O8 Si2 O5 Al2 81.3(10)
O6 Si2 O5 Al2 -158.8(9)
Yb1 Si2 O5 Al2 -146.3(10)
O7 Si2 O5 Yb1 98.7(3)
O8 Si2 O5 Yb1 -132.3(3)
O6 Si2 O5 Yb1 -12.5(3)
C18 Al2 O5 Si2 33.2(10)
C17 Al2 O5 Si2 -97.7(10)
C16 Al2 O5 Si2 148.1(9)
Yb1 Al2 O5 Si2 146.7(10)
C18 Al2 O5 Yb1 -113.5(4)
C17 Al2 O5 Yb1 115.7(3)
C16 Al2 O5 Yb1 1.5(3)
O2 Yb1 O5 Si2 103.4(2)
O6 Yb1 O5 Si2 9.7(2)
O1 Yb1 O5 Si2 -77.6(17)
Si1 Yb1 O5 Si2 93.7(3)
Al1 Yb1 O5 Si2 -82.1(3)
Al2 Yb1 O5 Si2 -168.5(4)
O2 Yb1 O5 Al2 -88.1(2)
O6 Yb1 O5 Al2 178.2(3)
O1 Yb1 O5 Al2 90.9(16)
Si2 Yb1 O5 Al2 168.5(4)
Si1 Yb1 O5 Al2 -97.7(3)
Al1 Yb1 O5 Al2 86.4(2)
O5 Si2 O6 C19 -177.8(6)
O7 Si2 O6 C19 64.4(6)
O8 Si2 O6 C19 -54.3(6)
Yb1 Si2 O6 C19 169.8(7)
O5 Si2 O6 Yb1 12.4(3)
O7 Si2 O6 Yb1 -105.4(2)
O8 Si2 O6 Yb1 135.9(2)
O2 Yb1 O6 C19 61.9(5)
O5 Yb1 O6 C19 -179.0(6)
O1 Yb1 O6 C19 -4.9(6)
Si2 Yb1 O6 C19 -169.8(7)
Si1 Yb1 O6 C19 28.3(5)
Al1 Yb1 O6 C19 -42.8(5)
Al2 Yb1 O6 C19 -178.0(5)
O2 Yb1 O6 Si2 -128.3(2)
O5 Yb1 O6 Si2 -9.22(19)
O1 Yb1 O6 Si2 164.94(19)
Si1 Yb1 O6 Si2 -161.88(15)
Al1 Yb1 O6 Si2 127.06(17)
Al2 Yb1 O6 Si2 -8.2(2)
O5 Si2 O7 C23 99.0(7)
O8 Si2 O7 C23 -33.9(7)
O6 Si2 O7 C23 -154.6(6)
Yb1 Si2 O7 C23 153.1(6)
O5 Si2 O8 C27 17.9(8)
O7 Si2 O8 C27 149.3(6)
O6 Si2 O8 C27 -94.0(7)
Yb1 Si2 O8 C27 -40.5(8)
Si1 O3 C8 C10 -74.1(8)
Si1 O3 C8 C9 48.7(9)
Si1 O3 C8 C11 166.4(6)
Si1 O4 C12 C15 -41.6(10)
Si1 O4 C12 C13 79.5(9)
Si1 O4 C12 C14 -162.1(7)
Si2 O6 C19 C22 -42.9(12)
Yb1 O6 C19 C22 123.8(10)
Si2 O6 C19 C20 -164.8(7)
Yb1 O6 C19 C20 2.0(10)
Si2 O6 C19 C21 80.4(8)
Yb1 O6 C19 C21 -112.9(7)
Si2 O7 C23 C25 -55.3(10)
Si2 O7 C23 C26 -174.8(6)
Si2 O7 C23 C24 66.4(9)
Si2 O8 C27 C28 39.8(10)
Si2 O8 C27 C29 159.7(6)
Si2 O8 C27 C30 -82.1(8)
